data_7153925
loop_
_publ_author_name
'Surasani, Seshi Reddy'
'Parumala, Santosh Kumar Reddy'
'Peddinti, Rama Krishna'

_publ_section_title
;
 Diels-Alder reactions of 4-halo masked o-benzoquinones. Experimental and
 theoretical investigations.
;
_journal_issue 30
_journal_name_full 'Organic &amp; biomolecular chemistry'
_journal_page_first 5656
_journal_page_last 5668
_journal_paper_doi 10.1039/c4ob00856a
_journal_volume 12
_journal_year 2014
_chemical_formula_moiety 'C16 H17 I O3'
_chemical_formula_sum 'C16 H17 I O3'
_chemical_formula_weight 384.20
_chemical_name_systematic
;
?
;
_space_group_IT_number 2
_symmetry_cell_setting triclinic
_symmetry_space_group_name_Hall '-P 1'
_symmetry_space_group_name_H-M 'P -1'
_atom_sites_solution_hydrogens geom
_atom_sites_solution_primary direct
_atom_sites_solution_secondary difmap
_audit_creation_method SHELXL-97
_cell_angle_alpha 79.510(5)
_cell_angle_beta 74.206(5)
_cell_angle_gamma 70.686(5)
_cell_formula_units_Z 2
_cell_length_a 7.541(2)
_cell_length_b 10.227(3)
_cell_length_c 10.666(3)
_cell_measurement_temperature 293(2)
_cell_volume 743.1(4)
_computing_cell_refinement SMART
_computing_data_collection SMART
_computing_data_reduction SAINTPLUS
_computing_structure_refinement 'SHELXL-97 (Sheldrick, 1997)'
_computing_structure_solution 'SHELXS-97 (Sheldrick, 1990)'
_diffrn_ambient_temperature 293(2)
_diffrn_measured_fraction_theta_full 0.996
_diffrn_measured_fraction_theta_max 0.996
_diffrn_measurement_device_type 'Brucker APEX-CCD Area Detector'
_diffrn_measurement_method SMART
_diffrn_radiation_monochromator graphite
_diffrn_radiation_source 'fine-focus sealed tube'
_diffrn_radiation_type MoK\a
_diffrn_radiation_wavelength 0.71073
_diffrn_reflns_av_R_equivalents 0.0424
_diffrn_reflns_av_sigmaI/netI 0.0308
_diffrn_reflns_limit_h_max 8
_diffrn_reflns_limit_h_min -8
_diffrn_reflns_limit_k_max 12
_diffrn_reflns_limit_k_min -12
_diffrn_reflns_limit_l_max 12
_diffrn_reflns_limit_l_min -12
_diffrn_reflns_number 7163
_diffrn_reflns_theta_full 25.04
_diffrn_reflns_theta_max 25.04
_diffrn_reflns_theta_min 1.99
_exptl_absorpt_coefficient_mu 2.159
_exptl_absorpt_correction_T_max 0.981
_exptl_absorpt_correction_T_min 0.977
_exptl_absorpt_correction_type empirical
_exptl_absorpt_process_details 'SADABS; Sheldrick, 96'
_exptl_crystal_colour Colorless
_exptl_crystal_density_diffrn 1.717
_exptl_crystal_density_method 'not measured'
_exptl_crystal_description Blocks
_exptl_crystal_F_000 380
_exptl_crystal_size_max 0.29
_exptl_crystal_size_mid 0.22
_exptl_crystal_size_min 0.15
_refine_diff_density_max 1.683
_refine_diff_density_min -1.612
_refine_diff_density_rms 0.153
_refine_ls_extinction_method none
_refine_ls_goodness_of_fit_ref 1.188
_refine_ls_hydrogen_treatment mixed
_refine_ls_matrix_type full
_refine_ls_number_parameters 225
_refine_ls_number_reflns 2619
_refine_ls_number_restraints 0
_refine_ls_restrained_S_all 1.188
_refine_ls_R_factor_all 0.0481
_refine_ls_R_factor_gt 0.0466
_refine_ls_shift/su_max 0.000
_refine_ls_shift/su_mean 0.000
_refine_ls_structure_factor_coef Fsqd
_refine_ls_weighting_details 'calc w=1/[\s^2^(Fo^2^)+(0.0762P)^2^+0.6145P] where P=(Fo^2^+2Fc^2^)/3'
_refine_ls_weighting_scheme calc
_refine_ls_wR_factor_gt 0.1229
_refine_ls_wR_factor_ref 0.1243
_reflns_number_gt 2514
_reflns_number_total 2619
_reflns_threshold_expression >2sigma(I)
_cod_data_source_file c4ob00856a.cif
_cod_data_source_block sir
_cod_depositor_comments
;
The following automatic conversions were performed:

'_symmetry_cell_setting' value 'Triclinic' changed to 'triclinic'
according to
/usr/data/users/saulius/crontab/automatic-downloads/rss-feeds/RSC/lib/dictionaries/cif_core.dic
dictionary named 'cif_core.dic' version 2.4.2 from 2011-04-26.

Automatic conversion script
Id: cif_fix_values 2281 2013-09-26 08:29:07Z andrius 

 Adding full bibliography for 7153925--7153926.cif.
;
_cod_original_sg_symbol_H-M P-1
_cod_database_code 7153925

loop_
_symmetry_equiv_pos_as_xyz
'x, y, z'
'-x, -y, -z'

loop_
_atom_site_label
_atom_site_type_symbol
_atom_site_fract_x
_atom_site_fract_y
_atom_site_fract_z
_atom_site_U_iso_or_equiv
_atom_site_adp_type
_atom_site_occupancy
_atom_site_symmetry_multiplicity
_atom_site_calc_flag
_atom_site_refinement_flags
I1 I 0.12377(5) 0.37239(3) 0.37517(3) 0.05187(18) Uani 1 1 d .
O1 O -0.1474(4) 0.1148(3) 0.3665(3) 0.0407(7) Uani 1 1 d .
O2 O 0.0060(4) -0.0542(3) 0.2236(3) 0.0388(7) Uani 1 1 d .
O3 O -0.2681(5) 0.1559(4) 0.1131(4) 0.0566(9) Uani 1 1 d .
C1 C -0.0320(6) 0.0835(4) 0.2436(4) 0.0334(9) Uani 1 1 d .
C2 C -0.1253(6) 0.1676(5) 0.1313(4) 0.0352(9) Uani 1 1 d .
C3 C -0.0156(6) 0.2641(4) 0.0481(4) 0.0348(9) Uani 1 1 d .
C4 C -0.0015(6) 0.3524(4) 0.1395(4) 0.0351(9) Uani 1 1 d .
C5 C 0.0811(6) 0.2803(4) 0.2334(4) 0.0333(8) Uani 1 1 d .
C6 C 0.1481(6) 0.1257(4) 0.2331(4) 0.0295(8) Uani 1 1 d .
C7 C 0.2881(6) 0.0924(5) 0.1011(4) 0.0347(9) Uani 1 1 d .
C8 C 0.1910(6) 0.1719(4) -0.0105(4) 0.0343(9) Uani 1 1 d .
C9 C 0.2979(6) 0.2617(4) -0.1083(4) 0.0329(8) Uani 1 1 d .
C10 C 0.3927(7) 0.3388(5) -0.0727(5) 0.0392(9) Uani 1 1 d .
C11 C 0.4750(8) 0.4284(5) -0.1648(5) 0.0472(11) Uani 1 1 d .
C12 C 0.4653(7) 0.4415(6) -0.2918(5) 0.0504(12) Uani 1 1 d .
C13 C 0.3753(8) 0.3626(7) -0.3280(5) 0.0531(13) Uani 1 1 d .
C14 C 0.2926(7) 0.2745(5) -0.2375(5) 0.0441(10) Uani 1 1 d .
C15 C -0.3249(8) 0.0836(8) 0.4028(6) 0.0633(16) Uani 1 1 d .
H15A H -0.3915 0.1102 0.4891 0.095 Uiso 1 1 calc R
H15B H -0.3009 -0.0145 0.4024 0.095 Uiso 1 1 calc R
H15C H -0.4027 0.1340 0.3417 0.095 Uiso 1 1 calc R
C16 C 0.1144(8) -0.1542(5) 0.3077(6) 0.0541(13) Uani 1 1 d .
H16A H 0.1340 -0.2462 0.2871 0.081 Uiso 1 1 calc R
H16B H 0.0451 -0.1448 0.3972 0.081 Uiso 1 1 calc R
H16C H 0.2372 -0.1389 0.2955 0.081 Uiso 1 1 calc R
H6 H 0.189(6) 0.085(5) 0.302(5) 0.027(11) Uiso 1 1 d .
H7B H 0.391(6) 0.124(4) 0.109(4) 0.020(11) Uiso 1 1 d .
H14 H 0.216(9) 0.236(7) -0.262(6) 0.062(18) Uiso 1 1 d .
H3 H -0.084(7) 0.325(6) -0.023(5) 0.045(13) Uiso 1 1 d .
H7A H 0.321(7) 0.011(6) 0.099(5) 0.032(12) Uiso 1 1 d .
H10 H 0.404(8) 0.330(6) 0.015(6) 0.047(14) Uiso 1 1 d .
H8 H 0.184(6) 0.121(5) -0.055(5) 0.025(11) Uiso 1 1 d .
H4 H -0.050(8) 0.452(6) 0.119(6) 0.049(15) Uiso 1 1 d .
H12 H 0.529(8) 0.506(6) -0.367(6) 0.055(16) Uiso 1 1 d .
H13 H 0.363(8) 0.370(6) -0.406(6) 0.045(14) Uiso 1 1 d .
H11 H 0.536(7) 0.475(5) -0.145(5) 0.034(12) Uiso 1 1 d .

loop_
_atom_site_aniso_label
_atom_site_aniso_U_11
_atom_site_aniso_U_22
_atom_site_aniso_U_33
_atom_site_aniso_U_23
_atom_site_aniso_U_13
_atom_site_aniso_U_12
I1 0.0645(3) 0.0532(3) 0.0538(3) -0.01832(16) -0.01639(17) -0.02911(18)
O1 0.0371(16) 0.0445(17) 0.0436(17) -0.0098(13) -0.0029(13) -0.0185(13)
O2 0.0424(16) 0.0276(14) 0.0515(18) -0.0066(12) -0.0108(13) -0.0157(12)
O3 0.047(2) 0.070(2) 0.066(2) 0.0035(19) -0.0241(17) -0.0321(18)
C1 0.034(2) 0.030(2) 0.039(2) -0.0052(16) -0.0079(16) -0.0138(16)
C2 0.033(2) 0.039(2) 0.041(2) -0.0073(17) -0.0110(17) -0.0151(17)
C3 0.034(2) 0.035(2) 0.039(2) -0.0006(17) -0.0145(17) -0.0122(17)
C4 0.032(2) 0.028(2) 0.044(2) -0.0043(17) -0.0047(17) -0.0095(16)
C5 0.035(2) 0.031(2) 0.039(2) -0.0083(16) -0.0070(17) -0.0158(16)
C6 0.0301(19) 0.0277(19) 0.034(2) -0.0012(16) -0.0100(16) -0.0115(15)
C7 0.031(2) 0.029(2) 0.044(2) -0.0065(17) -0.0061(17) -0.0107(17)
C8 0.040(2) 0.031(2) 0.038(2) -0.0097(18) -0.0089(17) -0.0164(18)
C9 0.033(2) 0.033(2) 0.034(2) -0.0079(16) -0.0061(16) -0.0113(16)
C10 0.044(2) 0.043(2) 0.038(2) -0.0061(18) -0.0109(18) -0.0218(19)
C11 0.050(3) 0.043(3) 0.059(3) -0.002(2) -0.012(2) -0.028(2)
C12 0.048(3) 0.052(3) 0.047(3) 0.010(2) -0.007(2) -0.021(2)
C13 0.057(3) 0.070(4) 0.035(3) 0.004(2) -0.014(2) -0.024(3)
C14 0.046(3) 0.056(3) 0.040(2) -0.007(2) -0.0131(19) -0.023(2)
C15 0.042(3) 0.085(4) 0.064(4) -0.013(3) 0.006(2) -0.033(3)
C16 0.057(3) 0.032(2) 0.075(4) 0.002(2) -0.021(3) -0.016(2)

loop_
_atom_type_symbol
_atom_type_description
_atom_type_scat_dispersion_real
_atom_type_scat_dispersion_imag
_atom_type_scat_source
C C 0.0033 0.0016 'International Tables Vol C Tables 4.2.6.8 and 6.1.1.4'
H H 0.0000 0.0000 'International Tables Vol C Tables 4.2.6.8 and 6.1.1.4'
I I -0.4742 1.8119 'International Tables Vol C Tables 4.2.6.8 and 6.1.1.4'
O O 0.0106 0.0060 'International Tables Vol C Tables 4.2.6.8 and 6.1.1.4'

loop_
_geom_angle_atom_site_label_1
_geom_angle_atom_site_label_2
_geom_angle_atom_site_label_3
_geom_angle
C1 O1 C15 117.2(4)
C1 O2 C16 115.1(4)
O2 C1 O1 112.7(3)
O2 C1 C6 114.0(3)
O1 C1 C6 105.4(3)
O2 C1 C2 104.3(4)
O1 C1 C2 113.1(3)
C6 C1 C2 107.3(3)
O3 C2 C3 124.7(4)
O3 C2 C1 122.9(4)
C3 C2 C1 112.4(3)
C4 C3 C2 106.0(4)
C4 C3 C8 108.6(3)
C2 C3 C8 107.1(3)
C4 C3 H3 110(3)
C2 C3 H3 112(3)
C8 C3 H3 113(3)
C5 C4 C3 113.2(4)
C5 C4 H4 131(4)
C3 C4 H4 116(4)
C4 C5 C6 116.8(4)
C4 C5 I1 122.6(3)
C6 C5 I1 120.7(3)
C5 C6 C1 105.7(3)
C5 C6 C7 107.3(3)
C1 C6 C7 109.7(4)
C5 C6 H6 111(3)
C1 C6 H6 105(3)
C7 C6 H6 117(3)
C6 C7 C8 109.9(3)
C6 C7 H7B 100(2)
C8 C7 H7B 114(2)
C6 C7 H7A 108(3)
C8 C7 H7A 113(4)
H7B C7 H7A 112(4)
C9 C8 C7 115.3(4)
C9 C8 C3 108.9(3)
C7 C8 C3 109.2(4)
C9 C8 H8 102(3)
C7 C8 H8 112(3)
C3 C8 H8 109(3)
C14 C9 C10 118.1(4)
C14 C9 C8 119.0(4)
C10 C9 C8 122.8(4)
C11 C10 C9 120.5(5)
C11 C10 H10 119(3)
C9 C10 H10 120(3)
C12 C11 C10 120.7(5)
C12 C11 H11 118(3)
C10 C11 H11 121(3)
C11 C12 C13 119.0(5)
C11 C12 H12 124(3)
C13 C12 H12 117(3)
C14 C13 C12 120.8(5)
C14 C13 H13 117(4)
C12 C13 H13 122(4)
C13 C14 C9 121.0(5)
C13 C14 H14 118(4)
C9 C14 H14 120(4)
O1 C15 H15A 109.5
O1 C15 H15B 109.5
H15A C15 H15B 109.5
O1 C15 H15C 109.5
H15A C15 H15C 109.5
H15B C15 H15C 109.5
O2 C16 H16A 109.5
O2 C16 H16B 109.5
H16A C16 H16B 109.5
O2 C16 H16C 109.5
H16A C16 H16C 109.5
H16B C16 H16C 109.5

loop_
_geom_bond_atom_site_label_1
_geom_bond_atom_site_label_2
_geom_bond_distance
I1 C5 2.064(4)
O1 C1 1.388(5)
O1 C15 1.414(6)
O2 C1 1.385(5)
O2 C16 1.425(6)
O3 C2 1.190(5)
C1 C6 1.527(5)
C1 C2 1.534(6)
C2 C3 1.506(6)
C3 C4 1.490(6)
C3 C8 1.556(6)
C3 H3 1.03(5)
C4 C5 1.305(6)
C4 H4 0.97(6)
C5 C6 1.493(6)
C6 C7 1.529(6)
C6 H6 0.86(5)
C7 C8 1.532(6)
C7 H7B 0.97(4)
C7 H7A 0.79(6)
C8 C9 1.505(6)
C8 H8 0.78(6)
C9 C14 1.371(6)
C9 C10 1.381(6)
C10 C11 1.380(6)
C10 H10 0.94(6)
C11 C12 1.356(8)
C11 H11 0.84(6)
C12 C13 1.371(9)
C12 H12 1.06(6)
C13 C14 1.363(7)
C13 H13 0.85(6)
C14 H14 0.91(7)
C15 H15A 0.9600
C15 H15B 0.9600
C15 H15C 0.9600
C16 H16A 0.9600
C16 H16B 0.9600
C16 H16C 0.9600
